data_4084253
loop_
_publ_author_name
'Figliola, Carlotta'
'Male, Louise'
'Horton, Peter N.'
'Pitak, Mateusz B.'
'Coles, Simon J.'
'Horswell, Sarah L.'
'Grainger, Richard S.'

_publ_section_title
;
 [FeFe]-Hydrogenase Synthetic Mimics Based onPeri-Substituted
 Dichalcogenides
;
_journal_issue 17
_journal_name_full Organometallics
_journal_page_first 4449
_journal_paper_doi 10.1021/om500683p
_journal_volume 33
_journal_year 2014
_chemical_formula_moiety 'C18 H10 Fe2 O8 Se2'
_chemical_formula_sum 'C18 H10 Fe2 O8 Se2'
_chemical_formula_weight 623.88
_chemical_name_systematic
;
[{Fe(CO)~3~}~2~(\m~2~-1,8-Se~2~-2,7-dimethoxy-naph)]
;
_space_group_crystal_system triclinic
_space_group_IT_number 2
_space_group_name_Hall '-P 1'
_space_group_name_H-M_alt 'P -1'
_symmetry_space_group_name_Hall '-P 1'
_symmetry_space_group_name_H-M 'P -1'
_atom_sites_solution_hydrogens geom
_audit_creation_method SHELXL-2013
_cell_angle_alpha 100.62(16)
_cell_angle_beta 101.14(12)
_cell_angle_gamma 108.74(12)
_cell_formula_units_Z 2
_cell_length_a 8.155(14)
_cell_length_b 11.71(2)
_cell_length_c 12.20(2)
_cell_measurement_reflns_used 207
_cell_measurement_temperature 100(2)
_cell_measurement_theta_max 30.0
_cell_measurement_theta_min 3.5
_cell_volume 1044(3)
_computing_cell_refinement
;
CrystalClear-SM Expert 3.1 b13a (Rigaku, 2012)
;
_computing_data_collection
;
CrystalClear-SM Expert 3.1 b13a (Rigaku, 2012)
;
_computing_data_reduction
;
CrystalClear-SM Expert 3.1 b13a (Rigaku, 2012)
;
_computing_molecular_graphics
;
OLEX2 (Dolomanov, O.V., Bourhis, L.J., Gildea, R.J., Howard, J.A.K,
& Puschmann, H., 2009)
;
_computing_publication_material 'WinGX (Farrugia, 1999)'
_computing_structure_refinement 'SHELXL-2013 (Sheldrick, 2013)'
_computing_structure_solution 'SHELXS-2013 (Sheldrick, 2013)'
_diffrn_ambient_temperature 100(2)
_diffrn_detector CCD
_diffrn_detector_area_resol_mean 28.5714
_diffrn_measured_fraction_theta_full 0.972
_diffrn_measured_fraction_theta_max 0.995
_diffrn_measurement_device
;
AFC12 (Right): Kappa 3 circle
;
_diffrn_measurement_device_type
;
Rigaku Saturn724+ (2x2 bin mode)
;
_diffrn_measurement_method 'profile data from \w-scans'
_diffrn_measurement_specimen_support Mitegen
_diffrn_radiation_monochromator Confocal
_diffrn_radiation_type MoK\a
_diffrn_radiation_wavelength 0.71073
_diffrn_reflns_av_R_equivalents 0.1457
_diffrn_reflns_av_unetI/netI 0.1396
_diffrn_reflns_Laue_measured_fraction_full 0.972
_diffrn_reflns_Laue_measured_fraction_max 0.995
_diffrn_reflns_limit_h_max 9
_diffrn_reflns_limit_h_min -9
_diffrn_reflns_limit_k_max 13
_diffrn_reflns_limit_k_min -13
_diffrn_reflns_limit_l_max 14
_diffrn_reflns_limit_l_min -14
_diffrn_reflns_number 10754
_diffrn_reflns_point_group_measured_fraction_full 0.972
_diffrn_reflns_point_group_measured_fraction_max 0.995
_diffrn_reflns_theta_full 25.242
_diffrn_reflns_theta_max 25.023
_diffrn_reflns_theta_min 2.921
_diffrn_source 'Rotating Anode'
_diffrn_source_current 55.0
_diffrn_source_power 2.5
_diffrn_source_voltage 45.0
_exptl_absorpt_coefficient_mu 4.920
_exptl_absorpt_correction_T_max 1.000
_exptl_absorpt_correction_T_min 0.503
_exptl_absorpt_correction_type multi-scan
_exptl_absorpt_process_details
;
CrystalClear-SM Expert 3.1 b13a (Rigaku, 2012)
;
_exptl_crystal_colour Red
_exptl_crystal_density_diffrn 1.985
_exptl_crystal_description rod
_exptl_crystal_F_000 604
_exptl_crystal_size_max 0.030
_exptl_crystal_size_mid 0.005
_exptl_crystal_size_min 0.005
_refine_diff_density_max 3.500
_refine_diff_density_min -1.983
_refine_diff_density_rms 0.432
_refine_ls_extinction_method none
_refine_ls_goodness_of_fit_ref 1.859
_refine_ls_hydrogen_treatment constr
_refine_ls_matrix_type full
_refine_ls_number_parameters 273
_refine_ls_number_reflns 3668
_refine_ls_number_restraints 93
_refine_ls_restrained_S_all 1.836
_refine_ls_R_factor_all 0.2346
_refine_ls_R_factor_gt 0.1960
_refine_ls_shift/su_max 0.000
_refine_ls_shift/su_mean 0.000
_refine_ls_structure_factor_coef Fsqd
_refine_ls_weighting_details 'w=1/[\s^2^(Fo^2^)+(0.2000P)^2^] where P=(Fo^2^+2Fc^2^)/3'
_refine_ls_weighting_scheme calc
_refine_ls_wR_factor_gt 0.5327
_refine_ls_wR_factor_ref 0.5476
_reflns_Friedel_coverage 0.000
_reflns_number_gt 2338
_reflns_number_total 3668
_reflns_threshold_expression 'I > 2\s(I)'
_cod_data_source_file om500683p_si_002.cif
_cod_data_source_block 6d
_cod_depositor_comments
;
The following automatic conversions were performed:

'_exptl_absorpt_correction_type' value 'Multi-scan' changed to
'multi-scan' according to
/usr/data/users/saulius/crontab/automatic-downloads/rss-feeds/ACS/lib/dictionaries/cif_core.dic
dictionary named 'cif_core.dic' version 2.4.2 from 2011-04-26.

Automatic conversion script
Id: cif_fix_values 2281 2013-09-26 08:29:07Z andrius 
;
_cod_database_code 4084253
_shelx_space_group_comment
;
The symmetry employed for this shelxl refinement is uniquely defined
by the following loop, which should always be used as a source of
symmetry information in preference to the above space-group names.
They are only intended as comments.
;
_shelx_estimated_absorpt_t_min 0.866
_shelx_estimated_absorpt_t_max 0.976
_shelxl_version_number 2013-4

loop_
_space_group_symop_operation_xyz
'x, y, z'
'-x, -y, -z'

loop_
_atom_site_label
_atom_site_type_symbol
_atom_site_fract_x
_atom_site_fract_y
_atom_site_fract_z
_atom_site_U_iso_or_equiv
_atom_site_adp_type
_atom_site_occupancy
_atom_site_site_symmetry_order
_atom_site_calc_flag
_atom_site_refinement_flags_posn
_atom_site_refinement_flags_adp
C1 C 0.236(4) 0.158(2) 0.937(2) 0.035(5) Uani 1 1 d . U
C2 C 0.211(4) 0.165(3) 1.054(2) 0.047(6) Uani 1 1 d . U
C3 C 0.213(4) 0.074(3) 1.108(2) 0.046(6) Uani 1 1 d . U
H3 H 0.1935 0.0805 1.1827 0.055 Uiso 1 1 calc R U
C4 C 0.242(4) -0.026(3) 1.053(2) 0.043(6) Uani 1 1 d . U
H4 H 0.2442 -0.0888 1.0926 0.051 Uiso 1 1 calc R U
C5 C 0.292(4) -0.150(3) 0.884(3) 0.048(7) Uani 1 1 d . U
H5 H 0.2890 -0.2142 0.9217 0.058 Uiso 1 1 calc R U
C6 C 0.317(4) -0.169(3) 0.775(3) 0.041(6) Uani 1 1 d . U
H6 H 0.3276 -0.2435 0.7376 0.050 Uiso 1 1 calc R U
C7 C 0.327(4) -0.069(3) 0.723(2) 0.042(6) Uani 1 1 d . U
C8 C 0.300(4) 0.036(3) 0.770(2) 0.043(6) Uani 1 1 d . U
C9 C 0.264(4) 0.050(3) 0.881(2) 0.041(6) Uani 1 1 d . U
C10 C 0.269(3) -0.044(3) 0.945(2) 0.037(5) Uani 1 1 d . U
C11 C 0.645(4) 0.369(3) 0.878(2) 0.051(6) Uani 1 1 d . U
C12 C 0.425(4) 0.507(3) 0.823(3) 0.049(6) Uani 1 1 d . U
C13 C 0.509(5) 0.399(3) 0.657(2) 0.049(6) Uani 1 1 d . U
C14 C -0.109(5) 0.109(4) 0.658(3) 0.060(7) Uani 1 1 d . U
C15 C 0.016(5) 0.356(4) 0.703(3) 0.062(7) Uani 1 1 d . U
C16 C 0.080(5) 0.246(3) 0.535(3) 0.056(7) Uani 1 1 d . U
C17 C 0.172(5) 0.282(3) 1.220(3) 0.056(8) Uani 1 1 d . U
H17A H 0.0797 0.2080 1.2269 0.084 Uiso 1 1 calc R U
H17B H 0.1429 0.3561 1.2449 0.084 Uiso 1 1 calc R U
H17C H 0.2894 0.2932 1.2679 0.084 Uiso 1 1 calc R U
C18 C 0.378(5) -0.197(3) 0.558(3) 0.059(9) Uani 1 1 d . U
H18A H 0.3821 -0.1957 0.4787 0.089 Uiso 1 1 calc R U
H18B H 0.2790 -0.2724 0.5567 0.089 Uiso 1 1 calc R U
H18C H 0.4921 -0.1982 0.6013 0.089 Uiso 1 1 calc R U
Fe1 Fe 0.4283(6) 0.3560(4) 0.7774(4) 0.0416(12) Uani 1 1 d . U
Fe2 Fe 0.0945(6) 0.2383(4) 0.6822(4) 0.0452(12) Uani 1 1 d . U
O1 O 0.771(3) 0.377(2) 0.936(2) 0.066(6) Uani 1 1 d . U
O2 O 0.418(3) 0.6046(19) 0.8508(19) 0.052(5) Uani 1 1 d . U
O3 O 0.547(3) 0.413(2) 0.5775(19) 0.062(6) Uani 1 1 d . U
O4 O -0.227(4) 0.023(3) 0.645(2) 0.082(8) Uani 1 1 d . U
O5 O -0.048(4) 0.436(3) 0.718(2) 0.082(8) Uani 1 1 d . U
O6 O 0.087(3) 0.254(3) 0.446(2) 0.077(8) Uani 1 1 d . U
O7 O 0.176(3) 0.2661(18) 1.0996(17) 0.046(5) Uani 1 1 d . U
O8 O 0.350(3) -0.0851(19) 0.6150(18) 0.050(5) Uani 1 1 d . U
Se1 Se 0.2196(4) 0.2961(3) 0.8853(2) 0.0426(10) Uani 1 1 d . U
Se2 Se 0.3087(4) 0.1442(3) 0.6726(2) 0.0455(10) Uani 1 1 d . U

loop_
_atom_site_aniso_label
_atom_site_aniso_U_11
_atom_site_aniso_U_22
_atom_site_aniso_U_33
_atom_site_aniso_U_23
_atom_site_aniso_U_13
_atom_site_aniso_U_12
C1 0.039(14) 0.032(11) 0.033(9) 0.005(8) 0.011(9) 0.013(11)
C2 0.063(19) 0.049(15) 0.039(11) 0.016(10) 0.023(13) 0.027(15)
C3 0.058(18) 0.054(16) 0.040(12) 0.021(11) 0.019(13) 0.032(16)
C4 0.041(15) 0.038(13) 0.044(11) 0.007(10) 0.008(12) 0.013(13)
C5 0.056(18) 0.057(15) 0.053(13) 0.024(12) 0.023(14) 0.040(16)
C6 0.042(15) 0.043(13) 0.053(12) 0.019(11) 0.023(13) 0.024(14)
C7 0.048(16) 0.049(14) 0.046(11) 0.016(10) 0.017(13) 0.034(14)
C8 0.052(16) 0.044(10) 0.049(12) 0.016(9) 0.026(13) 0.030(12)
C9 0.050(16) 0.034(12) 0.043(11) 0.008(9) 0.015(12) 0.020(13)
C10 0.030(13) 0.040(12) 0.043(11) 0.014(9) 0.010(11) 0.016(12)
C11 0.061(8) 0.075(18) 0.027(11) 0.010(10) 0.015(7) 0.038(11)
C12 0.060(15) 0.044(7) 0.061(17) 0.014(8) 0.039(12) 0.029(8)
C13 0.071(13) 0.047(11) 0.036(11) 0.013(12) 0.020(10) 0.028(12)
C14 0.052(8) 0.086(16) 0.039(13) 0.031(12) 0.000(10) 0.018(8)
C15 0.072(14) 0.082(16) 0.063(14) 0.033(17) 0.026(15) 0.058(15)
C16 0.060(16) 0.08(2) 0.044(7) 0.027(11) 0.018(8) 0.034(13)
C17 0.07(2) 0.07(2) 0.055(13) 0.026(15) 0.045(17) 0.045(19)
C18 0.08(2) 0.052(18) 0.056(18) 0.007(15) 0.029(17) 0.030(18)
Fe1 0.052(2) 0.039(2) 0.042(2) 0.0133(18) 0.0175(18) 0.024(2)
Fe2 0.061(3) 0.047(3) 0.039(2) 0.0131(19) 0.0175(19) 0.031(2)
O1 0.071(13) 0.074(16) 0.075(16) 0.042(13) 0.012(10) 0.046(13)
O2 0.060(13) 0.043(10) 0.068(14) 0.017(10) 0.028(11) 0.032(11)
O3 0.083(17) 0.072(15) 0.046(11) 0.028(11) 0.028(11) 0.034(14)
O4 0.077(16) 0.099(19) 0.062(15) 0.056(15) 0.009(13) 0.010(10)
O5 0.080(18) 0.084(17) 0.10(2) 0.028(15) 0.001(15) 0.063(15)
O6 0.071(16) 0.13(2) 0.047(10) 0.044(15) 0.019(12) 0.043(17)
O7 0.062(13) 0.052(11) 0.051(10) 0.029(9) 0.043(10) 0.032(11)
O8 0.070(14) 0.044(11) 0.052(10) 0.018(9) 0.030(10) 0.030(11)
Se1 0.0570(19) 0.0431(18) 0.0395(16) 0.0131(13) 0.0206(13) 0.0286(15)
Se2 0.064(2) 0.0432(18) 0.0410(17) 0.0102(14) 0.0203(14) 0.0326(16)

loop_
_atom_type_symbol
_atom_type_description
_atom_type_scat_dispersion_real
_atom_type_scat_dispersion_imag
_atom_type_scat_source
C C 0.0033 0.0016 'International Tables Vol C Tables 4.2.6.8 and 6.1.1.4'
H H 0.0000 0.0000 'International Tables Vol C Tables 4.2.6.8 and 6.1.1.4'
O O 0.0106 0.0060 'International Tables Vol C Tables 4.2.6.8 and 6.1.1.4'
Fe Fe 0.3463 0.8444 'International Tables Vol C Tables 4.2.6.8 and 6.1.1.4'
Se Se -0.0929 2.2259 'International Tables Vol C Tables 4.2.6.8 and 6.1.1.4'

loop_
_geom_angle_atom_site_label_1
_geom_angle_atom_site_label_2
_geom_angle_atom_site_label_3
_geom_angle
C9 C1 C2 117(3)
C9 C1 Se1 130(2)
C2 C1 Se1 112.3(19)
C3 C2 O7 124(3)
C3 C2 C1 123(3)
O7 C2 C1 114(3)
C2 C3 C4 119(3)
C2 C3 H3 120.5
C4 C3 H3 120.5
C3 C4 C10 125(3)
C3 C4 H4 117.7
C10 C4 H4 117.7
C6 C5 C10 126(3)
C6 C5 H5 117.0
C10 C5 H5 117.0
C5 C6 C7 116(3)
C5 C6 H6 122.1
C7 C6 H6 122.1
O8 C7 C8 118(3)
O8 C7 C6 118(2)
C8 C7 C6 124(3)
C7 C8 C9 119(3)
C7 C8 Se2 113(2)
C9 C8 Se2 128(2)
C8 C9 C1 122(3)
C8 C9 C10 120(2)
C1 C9 C10 118(2)
C4 C10 C5 126(3)
C4 C10 C9 119(3)
C5 C10 C9 115(3)
O1 C11 Fe1 179(4)
O2 C12 Fe1 178(3)
O3 C13 Fe1 172(3)
O4 C14 Fe2 175(3)
O5 C15 Fe2 177(3)
O6 C16 Fe2 174(3)
O7 C17 H17A 109.5
O7 C17 H17B 109.5
H17A C17 H17B 109.5
O7 C17 H17C 109.5
H17A C17 H17C 109.5
H17B C17 H17C 109.5
O8 C18 H18A 109.5
O8 C18 H18B 109.5
H18A C18 H18B 109.5
O8 C18 H18C 109.5
H18A C18 H18C 109.5
H18B C18 H18C 109.5
C12 Fe1 C13 89.3(14)
C12 Fe1 C11 102.2(16)
C13 Fe1 C11 100.2(15)
C12 Fe1 Se2 155.4(11)
C13 Fe1 Se2 90.0(10)
C11 Fe1 Se2 102.2(11)
C12 Fe1 Se1 85.5(10)
C13 Fe1 Se1 157.6(11)
C11 Fe1 Se1 102.2(10)
Se2 Fe1 Se1 85.8(2)
C12 Fe1 Fe2 98.7(11)
C13 Fe1 Fe2 101.8(11)
C11 Fe1 Fe2 149.7(12)
Se2 Fe1 Fe2 57.5(2)
Se1 Fe1 Fe2 57.7(2)
C15 Fe2 C14 99.4(19)
C15 Fe2 C16 89.3(16)
C14 Fe2 C16 98.7(15)
C15 Fe2 Se2 157.3(14)
C14 Fe2 Se2 103.1(13)
C16 Fe2 Se2 89.2(11)
C15 Fe2 Se1 87.1(12)
C14 Fe2 Se1 104.0(10)
C16 Fe2 Se1 157.3(12)
Se2 Fe2 Se1 85.6(2)
C15 Fe2 Fe1 100.9(13)
C14 Fe2 Fe1 151.3(11)
C16 Fe2 Fe1 101.5(12)
Se2 Fe2 Fe1 57.3(2)
Se1 Fe2 Fe1 57.4(2)
C2 O7 C17 115(2)
C7 O8 C18 121(2)
C1 Se1 Fe1 110.3(8)
C1 Se1 Fe2 111.0(8)
Fe1 Se1 Fe2 64.9(2)
C8 Se2 Fe1 112.3(9)
C8 Se2 Fe2 111.5(8)
Fe1 Se2 Fe2 65.2(2)

loop_
_geom_bond_atom_site_label_1
_geom_bond_atom_site_label_2
_geom_bond_distance
C1 C9 1.44(4)
C1 C2 1.47(4)
C1 Se1 1.87(3)
C2 C3 1.34(4)
C2 O7 1.35(3)
C3 C4 1.36(4)
C3 H3 0.9500
C4 C10 1.37(4)
C4 H4 0.9500
C5 C6 1.37(4)
C5 C10 1.40(4)
C5 H5 0.9500
C6 C7 1.41(4)
C6 H6 0.9500
C7 O8 1.35(3)
C7 C8 1.37(4)
C8 C9 1.43(4)
C8 Se2 1.89(3)
C9 C10 1.47(4)
C11 O1 1.10(4)
C11 Fe1 1.89(3)
C12 O2 1.15(3)
C12 Fe1 1.76(3)
C13 O3 1.10(3)
C13 Fe1 1.81(3)
C14 O4 1.11(4)
C14 Fe2 1.78(4)
C15 O5 1.22(4)
C15 Fe2 1.69(3)
C16 O6 1.12(4)
C16 Fe2 1.79(3)
C17 O7 1.45(3)
C17 H17A 0.9800
C17 H17B 0.9800
C17 H17C 0.9800
C18 O8 1.47(3)
C18 H18A 0.9800
C18 H18B 0.9800
C18 H18C 0.9800
Fe1 Se2 2.352(8)
Fe1 Se1 2.359(6)
Fe1 Fe2 2.537(9)
Fe2 Se2 2.356(6)
Fe2 Se1 2.367(7)

loop_
_geom_torsion_atom_site_label_1
_geom_torsion_atom_site_label_2
_geom_torsion_atom_site_label_3
_geom_torsion_atom_site_label_4
_geom_torsion
C9 C1 C2 C3 0(4)
Se1 C1 C2 C3 178(3)
C9 C1 C2 O7 -177(3)
Se1 C1 C2 O7 2(3)
O7 C2 C3 C4 177(3)
C1 C2 C3 C4 1(5)
C2 C3 C4 C10 -1(5)
C10 C5 C6 C7 2(5)
C5 C6 C7 O8 -179(3)
C5 C6 C7 C8 -5(5)
O8 C7 C8 C9 176(3)
C6 C7 C8 C9 2(5)
O8 C7 C8 Se2 -2(4)
C6 C7 C8 Se2 -176(2)
C7 C8 C9 C1 179(3)
Se2 C8 C9 C1 -3(5)
C7 C8 C9 C10 4(4)
Se2 C8 C9 C10 -178(2)
C2 C1 C9 C8 -176(3)
Se1 C1 C9 C8 6(5)
C2 C1 C9 C10 -1(4)
Se1 C1 C9 C10 -180(2)
C3 C4 C10 C5 -177(3)
C3 C4 C10 C9 -1(4)
C6 C5 C10 C4 179(3)
C6 C5 C10 C9 3(4)
C8 C9 C10 C4 177(3)
C1 C9 C10 C4 2(4)
C8 C9 C10 C5 -7(4)
C1 C9 C10 C5 178(3)
C3 C2 O7 C17 10(4)
C1 C2 O7 C17 -173(2)
C8 C7 O8 C18 -179(3)
C6 C7 O8 C18 -5(4)
C9 C1 Se1 Fe1 -39(3)
C2 C1 Se1 Fe1 142.8(18)
C9 C1 Se1 Fe2 31(3)
C2 C1 Se1 Fe2 -147.2(18)
C7 C8 Se2 Fe1 -147(2)
C9 C8 Se2 Fe1 36(3)
C7 C8 Se2 Fe2 142(2)
C9 C8 Se2 Fe2 -35(3)
